data_4346621
loop_
_publ_author_name
'Wijeratne, Gayan B.'
'Zolnhofer, Eva M.'
'Fortier, Skye'
'Grant, Lauren N.'
'Carroll, Patrick J.'
'Chen, Chun-Hsing'
'Meyer, Karsten'
'Krzystek, J.'
'Ozarowski, Andrew'
'Jackson, Timothy A.'
'Mindiola, Daniel J.'
'Telser, Joshua'

_publ_section_title
;
 Electronic Structure and Reactivity of a Well-Defined Mononuclear Complex
 of Ti(II).
;
_journal_issue 21
_journal_name_full 'Inorganic chemistry'
_journal_page_first 10380
_journal_page_last 10397
_journal_paper_doi 10.1021/acs.inorgchem.5b01796
_journal_volume 54
_journal_year 2015
_chemical_formula_moiety 'C56 H50 Cl4 N10 Ti2'
_chemical_formula_sum 'C56 H50 Cl4 N10 Ti2'
_chemical_formula_weight 1100.66
_space_group_IT_number 14
_space_group_name_Hall '-P 2ybc'
_space_group_name_H-M_alt 'P 1 21/c 1'
_symmetry_cell_setting monoclinic
_symmetry_space_group_name_Hall '-P 2ybc'
_symmetry_space_group_name_H-M 'P 1 21/c 1'
_atom_sites_solution_hydrogens geom
_atom_sites_solution_primary direct
_atom_sites_solution_secondary difmap
_audit_creation_method SHELXL-97
_cell_angle_alpha 90.00
_cell_angle_beta 92.716(2)
_cell_angle_gamma 90.00
_cell_formula_units_Z 4
_cell_length_a 17.1277(5)
_cell_length_b 15.2380(5)
_cell_length_c 20.9887(6)
_cell_measurement_reflns_used 5628
_cell_measurement_temperature 150(2)
_cell_measurement_theta_max 24.29
_cell_measurement_theta_min 2.60
_cell_volume 5471.7(3)
_computing_cell_refinement 'APEX II v2010.11.3 (Bruker, 2013)'
_computing_data_collection 'APEX II v2010.11.3 (Bruker, 2013)'
_computing_data_reduction 'APEX II v2010.11.3 (Bruker, 2013)'
_computing_molecular_graphics 'SHELXTL (Bruker, 2013)'
_computing_publication_material 'SHELXTL (Bruker, 2013)'
_computing_structure_refinement 'SHELXL-97 (Sheldrick, 2010)'
_computing_structure_solution 'SIR-2004 (Burla et al., 2005)'
_diffrn_ambient_temperature 150(2)
_diffrn_detector 'CCD area detector'
_diffrn_detector_area_resol_mean 83.33
_diffrn_detector_type 'Bruker APEXII'
_diffrn_measured_fraction_theta_full 0.997
_diffrn_measured_fraction_theta_max 0.997
_diffrn_measurement_details '0.50 degree frames measured for 80 seconds each'
_diffrn_measurement_device 'APEX Kappa Duo'
_diffrn_measurement_device_type Kappa
_diffrn_measurement_method 'omega and phi scans'
_diffrn_radiation_monochromator graphite
_diffrn_radiation_source 'fine-focus sealed tube'
_diffrn_radiation_type MoK\a
_diffrn_radiation_wavelength 0.71073
_diffrn_reflns_av_R_equivalents 0.0684
_diffrn_reflns_av_sigmaI/netI 0.0759
_diffrn_reflns_limit_h_max 20
_diffrn_reflns_limit_h_min -20
_diffrn_reflns_limit_k_max 18
_diffrn_reflns_limit_k_min -10
_diffrn_reflns_limit_l_max 25
_diffrn_reflns_limit_l_min -24
_diffrn_reflns_number 37795
_diffrn_reflns_theta_full 25.06
_diffrn_reflns_theta_max 25.06
_diffrn_reflns_theta_min 1.19
_exptl_absorpt_coefficient_mu 0.534
_exptl_absorpt_correction_T_max 0.9842
_exptl_absorpt_correction_T_min 0.9387
_exptl_absorpt_correction_type multi-scan
_exptl_absorpt_process_details 'SADABS, R. Blessing; 1995'
_exptl_crystal_colour black
_exptl_crystal_density_diffrn 1.336
_exptl_crystal_density_method 'not measured'
_exptl_crystal_description plate
_exptl_crystal_F_000 2272
_exptl_crystal_size_max 0.12
_exptl_crystal_size_mid 0.10
_exptl_crystal_size_min 0.03
_refine_diff_density_max 0.478
_refine_diff_density_min -0.459
_refine_diff_density_rms 0.067
_refine_ls_extinction_method none
_refine_ls_goodness_of_fit_ref 0.999
_refine_ls_hydrogen_treatment constr
_refine_ls_matrix_type full
_refine_ls_number_parameters 687
_refine_ls_number_reflns 9680
_refine_ls_number_restraints 240
_refine_ls_restrained_S_all 0.994
_refine_ls_R_factor_all 0.0961
_refine_ls_R_factor_gt 0.0483
_refine_ls_shift/su_max 0.001
_refine_ls_shift/su_mean 0.000
_refine_ls_structure_factor_coef Fsqd
_refine_ls_weighting_details 'calc w=1/[\s^2^(Fo^2^)+(0.0608P)^2^+0.0000P] where P=(Fo^2^+2Fc^2^)/3'
_refine_ls_weighting_scheme calc
_refine_ls_wR_factor_gt 0.1048
_refine_ls_wR_factor_ref 0.1214
_reflns_number_gt 6199
_reflns_number_total 9680
_reflns_threshold_expression >2sigma(I)
_cod_data_source_file ic5b01796_si_004.cif
_cod_data_source_block 13030
_cod_depositor_comments
;
The following automatic conversions were performed:

data item '_symmetry_cell_setting' value 'Monoclinic' was changed to
'monoclinic' in accordance with the
/home/saulius/struct/COD-crude-data/automatic-downloads/DataCite-retrospective/ACS/depositions/lib/dictionaries/cif_core.dic
dictionary named 'cif_core.dic' version 2.4.2 last updated on
2011-04-26.

Automatic conversion script
Id: cif_fix_values 6909 2019-04-08 15:41:33Z antanas 
;
_cod_original_sg_symbol_H-M 'P2(1)/c  '
_cod_database_code 4346621

loop_
_symmetry_equiv_pos_as_xyz
'x, y, z'
'-x, y+1/2, -z+1/2'
'-x, -y, -z'
'x, -y-1/2, z-1/2'

loop_
_atom_site_label
_atom_site_type_symbol
_atom_site_fract_x
_atom_site_fract_y
_atom_site_fract_z
_atom_site_U_iso_or_equiv
_atom_site_adp_type
_atom_site_occupancy
_atom_site_symmetry_multiplicity
_atom_site_calc_flag
_atom_site_refinement_flags
_atom_site_disorder_assembly
_atom_site_disorder_group
Ti1 Ti 0.83599(4) 0.78759(3) 0.73183(3) 0.02089(15) Uani 1 1 d . . .
Ti2 Ti 0.77197(4) 0.62996(3) 0.68343(3) 0.02105(15) Uani 1 1 d . . .
Cl1 Cl 0.95638(5) 0.78253(5) 0.68123(4) 0.0293(2) Uani 1 1 d . . .
Cl2 Cl 0.72961(5) 0.83729(5) 0.78781(4) 0.0299(2) Uani 1 1 d . . .
Cl3 Cl 0.87091(5) 0.58861(5) 0.61376(4) 0.0301(2) Uani 1 1 d . . .
Cl4 Cl 0.65389(5) 0.62738(5) 0.73835(4) 0.0302(2) Uani 1 1 d . . .
N1 N 0.83355(16) 0.66280(16) 0.75653(12) 0.0219(6) Uani 1 1 d . . .
N2 N 0.87656(16) 0.70159(16) 0.80347(12) 0.0211(6) Uani 1 1 d . . .
N3 N 0.77221(16) 0.74665(16) 0.65607(12) 0.0220(6) Uani 1 1 d . . .
N4 N 0.78300(16) 0.83246(16) 0.64719(12) 0.0212(6) Uani 1 1 d . . .
N5 N 0.77918(17) 0.48530(16) 0.70955(12) 0.0233(6) Uani 1 1 d . . .
N6 N 0.68996(17) 0.58722(17) 0.59940(13) 0.0278(7) Uani 1 1 d . . .
N7 N 0.88928(17) 0.91353(17) 0.77319(14) 0.0292(7) Uani 1 1 d . . .
C1 C 0.90549(19) 0.6664(2) 0.85611(15) 0.0217(8) Uani 1 1 d . . .
C2 C 0.95741(19) 0.72226(19) 0.89688(15) 0.0213(7) Uani 1 1 d . . .
C3 C 1.0103(2) 0.7796(2) 0.87078(16) 0.0274(8) Uani 1 1 d . . .
H3 H 1.0149 0.7812 0.8259 0.033 Uiso 1 1 calc R . .
C4 C 1.0561(2) 0.8342(2) 0.90922(17) 0.0339(9) Uani 1 1 d . . .
H4 H 1.0918 0.8732 0.8907 0.041 Uiso 1 1 calc R . .
C5 C 1.0502(2) 0.8324(2) 0.97453(18) 0.0366(9) Uani 1 1 d . . .
H5 H 1.0813 0.8707 1.0009 0.044 Uiso 1 1 calc R . .
C6 C 0.9990(2) 0.7745(2) 1.00158(17) 0.0363(10) Uani 1 1 d . . .
H6 H 0.9951 0.7730 1.0466 0.044 Uiso 1 1 calc R . .
C7 C 0.9534(2) 0.7192(2) 0.96348(16) 0.0272(8) Uani 1 1 d . . .
H7 H 0.9192 0.6789 0.9824 0.033 Uiso 1 1 calc R . .
C8 C 0.8892(2) 0.5746(2) 0.87497(15) 0.0227(8) Uani 1 1 d . . .
C9 C 0.9501(2) 0.5228(2) 0.90043(15) 0.0285(8) Uani 1 1 d . . .
H9 H 1.0010 0.5468 0.9070 0.034 Uiso 1 1 calc R . .
C10 C 0.9358(2) 0.4363(2) 0.91605(16) 0.0333(9) Uani 1 1 d . . .
H10 H 0.9775 0.4003 0.9321 0.040 Uiso 1 1 calc R . .
C11 C 0.8619(2) 0.4019(2) 0.90853(17) 0.0345(9) Uani 1 1 d . . .
H11 H 0.8528 0.3423 0.9192 0.041 Uiso 1 1 calc R . .
C12 C 0.8007(2) 0.4537(2) 0.88542(16) 0.0314(9) Uani 1 1 d . . .
H12 H 0.7493 0.4301 0.8817 0.038 Uiso 1 1 calc R . .
C13 C 0.8137(2) 0.5400(2) 0.86755(15) 0.0259(8) Uani 1 1 d . . .
H13 H 0.7719 0.5750 0.8505 0.031 Uiso 1 1 calc R . .
C14 C 0.76689(19) 0.8801(2) 0.59657(15) 0.0224(8) Uani 1 1 d . . .
C15 C 0.7377(2) 0.8433(2) 0.53524(15) 0.0241(8) Uani 1 1 d . . .
C16 C 0.7639(2) 0.7622(2) 0.51400(16) 0.0265(8) Uani 1 1 d . . .
H16 H 0.8012 0.7294 0.5390 0.032 Uiso 1 1 calc R . .
C17 C 0.7347(2) 0.7303(2) 0.45577(17) 0.0339(9) Uani 1 1 d . . .
H17 H 0.7536 0.6761 0.4403 0.041 Uiso 1 1 calc R . .
C18 C 0.6787(2) 0.7760(2) 0.41996(17) 0.0365(9) Uani 1 1 d . . .
H18 H 0.6582 0.7528 0.3806 0.044 Uiso 1 1 calc R . .
C19 C 0.6525(2) 0.8555(2) 0.44165(17) 0.0358(9) Uani 1 1 d . . .
H19 H 0.6134 0.8868 0.4174 0.043 Uiso 1 1 calc R . .
C20 C 0.6828(2) 0.8901(2) 0.49833(16) 0.0303(9) Uani 1 1 d . . .
H20 H 0.6660 0.9461 0.5121 0.036 Uiso 1 1 calc R . .
C21 C 0.7788(2) 0.9756(2) 0.60565(16) 0.0252(8) Uani 1 1 d . . .
C22 C 0.8173(2) 1.0252(2) 0.56176(16) 0.0280(8) Uani 1 1 d . . .
H22 H 0.8342 0.9987 0.5238 0.034 Uiso 1 1 calc R . .
C23 C 0.8314(2) 1.1139(2) 0.57303(18) 0.0354(9) Uani 1 1 d . . .
H23 H 0.8597 1.1474 0.5437 0.042 Uiso 1 1 calc R . .
C24 C 0.8041(2) 1.1533(2) 0.62692(18) 0.0363(10) Uani 1 1 d . . .
H24 H 0.8135 1.2139 0.6344 0.044 Uiso 1 1 calc R . .
C25 C 0.7635(2) 1.1053(2) 0.66994(17) 0.0336(9) Uani 1 1 d . . .
H25 H 0.7440 1.1329 0.7065 0.040 Uiso 1 1 calc R . .
C26 C 0.7511(2) 1.0160(2) 0.65965(16) 0.0278(8) Uani 1 1 d . . .
H26 H 0.7237 0.9825 0.6896 0.033 Uiso 1 1 calc R . .
C27 C 0.8490(2) 0.4526(2) 0.72878(16) 0.0279(8) Uani 1 1 d . . .
H27 H 0.8932 0.4902 0.7277 0.033 Uiso 1 1 calc R . .
C28 C 0.8607(2) 0.3680(2) 0.74990(16) 0.0312(9) Uani 1 1 d . . .
H28 H 0.9113 0.3479 0.7634 0.037 Uiso 1 1 calc R . .
C29 C 0.7966(2) 0.3131(2) 0.75099(17) 0.0354(10) Uani 1 1 d . . .
H29 H 0.8024 0.2544 0.7658 0.042 Uiso 1 1 calc R . .
C30 C 0.7247(2) 0.3439(2) 0.73047(18) 0.0359(9) Uani 1 1 d . . .
H30 H 0.6802 0.3066 0.7298 0.043 Uiso 1 1 calc R . .
C31 C 0.7180(2) 0.4307(2) 0.71069(17) 0.0300(9) Uani 1 1 d . . .
H31 H 0.6678 0.4522 0.6974 0.036 Uiso 1 1 calc R . .
C32 C 0.7063(2) 0.5229(2) 0.55840(17) 0.0357(9) Uani 1 1 d . . .
H32 H 0.7518 0.4883 0.5669 0.043 Uiso 1 1 calc R . .
C33 C 0.6598(3) 0.5048(3) 0.50441(19) 0.0460(11) Uani 1 1 d . . .
H33A H 0.6730 0.4582 0.4768 0.055 Uiso 1 1 calc R . .
C34 C 0.5943(3) 0.5548(3) 0.4910(2) 0.0534(12) Uani 1 1 d . . .
H34 H 0.5618 0.5438 0.4539 0.064 Uiso 1 1 calc R . .
C35 C 0.5770(2) 0.6206(3) 0.5322(2) 0.0478(11) Uani 1 1 d . . .
H35 H 0.5322 0.6563 0.5241 0.057 Uiso 1 1 calc R . .
C36 C 0.6254(2) 0.6345(2) 0.58569(18) 0.0364(9) Uani 1 1 d . . .
H36 H 0.6123 0.6800 0.6142 0.044 Uiso 1 1 calc R . .
C37 C 0.9189(2) 0.9764(2) 0.7362(2) 0.0352(9) Uani 1 1 d . . .
H37A H 0.9206 0.9664 0.6916 0.042 Uiso 1 1 calc R . .
C38 C 0.9469(2) 1.0548(2) 0.7608(2) 0.0482(12) Uani 1 1 d . . .
H38 H 0.9666 1.0981 0.7333 0.058 Uiso 1 1 calc R . .
C39 C 0.9462(2) 1.0701(3) 0.8244(3) 0.0548(13) Uani 1 1 d . . .
H39 H 0.9652 1.1241 0.8417 0.066 Uiso 1 1 calc R . .
C40 C 0.9176(2) 1.0064(3) 0.8634(2) 0.0492(12) Uani 1 1 d . . .
H40 H 0.9176 1.0150 0.9082 0.059 Uiso 1 1 calc R . .
C41 C 0.8887(2) 0.9292(2) 0.83607(19) 0.0368(10) Uani 1 1 d . . .
H41 H 0.8677 0.8859 0.8629 0.044 Uiso 1 1 calc R . .
N1S N 0.4454(12) 0.1331(14) 0.3743(13) 0.066(2) Uani 0.51(3) 1 d PGU A 1
C1S C 0.4593(13) 0.1178(15) 0.3105(12) 0.049(3) Uani 0.51(3) 1 d PGU A 1
H1S H 0.4230 0.1378 0.2781 0.059 Uiso 0.51(3) 1 calc PR A 1
C2S C 0.5263(16) 0.0734(16) 0.2942(11) 0.046(3) Uani 0.51(3) 1 d PGU A 1
H2S H 0.5358 0.0630 0.2506 0.055 Uiso 0.51(3) 1 calc PR A 1
C3S C 0.5794(13) 0.0441(15) 0.3416(13) 0.057(2) Uani 0.51(3) 1 d PGU A 1
H3S H 0.6253 0.0137 0.3304 0.069 Uiso 0.51(3) 1 calc PR A 1
C4S C 0.5656(14) 0.0593(15) 0.4054(12) 0.041(3) Uani 0.51(3) 1 d PGU A 1
H4S H 0.6019 0.0393 0.4378 0.050 Uiso 0.51(3) 1 calc PR A 1
C5S C 0.4985(15) 0.1038(15) 0.4217(11) 0.050(3) Uani 0.51(3) 1 d PGU A 1
H5S H 0.4890 0.1142 0.4653 0.060 Uiso 0.51(3) 1 calc PR A 1
N1D N 0.5720(13) 0.0480(14) 0.3495(12) 0.057(2) Uani 0.49(3) 1 d PGU A 2
C4D C 0.5591(14) 0.0789(15) 0.4104(12) 0.041(3) Uani 0.49(3) 1 d PGU A 2
H4D H 0.5977 0.0708 0.4439 0.050 Uiso 0.49(3) 1 calc PR A 2
C5D C 0.4896(16) 0.1216(16) 0.4224(12) 0.050(3) Uani 0.49(3) 1 d PGU A 2
H5D H 0.4807 0.1428 0.4641 0.060 Uiso 0.49(3) 1 calc PR A 2
C3D C 0.4330(13) 0.1335(17) 0.3735(14) 0.066(2) Uani 0.49(3) 1 d PGU A 2
H3D H 0.3855 0.1627 0.3817 0.079 Uiso 0.49(3) 1 calc PR A 2
C1D C 0.4459(14) 0.1025(16) 0.3126(13) 0.049(3) Uani 0.49(3) 1 d PGU A 2
H1D H 0.4072 0.1106 0.2791 0.059 Uiso 0.49(3) 1 calc PR A 2
C2D C 0.5154(16) 0.0598(15) 0.3006(11) 0.046(3) Uani 0.49(3) 1 d PGU A 2
H2D H 0.5242 0.0387 0.2590 0.055 Uiso 0.49(3) 1 calc PR A 2
N2S N 0.3670(3) 0.9447(3) 0.1797(2) 0.1011(16) Uani 1 1 d U B 2
C6S C 0.4231(3) 0.8795(4) 0.1705(3) 0.0844(17) Uani 1 1 d U B 2
H6S H 0.4764 0.8883 0.1838 0.101 Uiso 1 1 calc R B 2
C7S C 0.3991(4) 0.8030(4) 0.1418(3) 0.0905(19) Uani 1 1 d U B 2
H7S H 0.4360 0.7572 0.1372 0.109 Uiso 1 1 calc R B 2
C8S C 0.3237(4) 0.7904(3) 0.1197(3) 0.0855(18) Uani 1 1 d U B 2
H8S H 0.3096 0.7378 0.0978 0.103 Uiso 1 1 calc R B 2
C9S C 0.2681(3) 0.8538(3) 0.1292(2) 0.0663(14) Uani 1 1 d U B 2
H9S H 0.2152 0.8447 0.1150 0.080 Uiso 1 1 calc R B 2
C10S C 0.2904(3) 0.9296(3) 0.1592(2) 0.0590(13) Uani 1 1 d U B 2
H10S H 0.2522 0.9733 0.1662 0.071 Uiso 1 1 calc R B 2
N3S N 0.4324(12) 0.6694(12) 0.4040(10) 0.091(5) Uani 0.50(3) 1 d PU C 1
C11S C 0.3941(14) 0.7411(19) 0.4332(12) 0.093(7) Uani 0.50(3) 1 d PU C 1
H11S H 0.3622 0.7306 0.4682 0.111 Uiso 0.50(3) 1 calc PR C 1
C12S C 0.4029(17) 0.8250(18) 0.4111(13) 0.093(7) Uani 0.50(3) 1 d PU C 1
H12S H 0.3776 0.8729 0.4306 0.112 Uiso 0.50(3) 1 calc PR C 1
C13S C 0.4480(16) 0.8380(13) 0.3615(12) 0.067(6) Uani 0.50(3) 1 d PU C 1
H13S H 0.4517 0.8958 0.3450 0.080 Uiso 0.50(3) 1 calc PR C 1
C14S C 0.4873(12) 0.7753(17) 0.3344(10) 0.064(5) Uani 0.50(3) 1 d PU C 1
H14S H 0.5200 0.7903 0.3008 0.077 Uiso 0.50(3) 1 calc PR C 1
C15S C 0.4829(14) 0.6854(16) 0.3536(10) 0.070(4) Uani 0.50(3) 1 d PU C 1
H15S H 0.5115 0.6401 0.3342 0.084 Uiso 0.50(3) 1 calc PR C 1
N3D N 0.4863(9) 0.7253(16) 0.3433(9) 0.099(7) Uani 0.50(3) 1 d PGU C 2
C14D C 0.4801(9) 0.8163(15) 0.3429(6) 0.070(6) Uani 0.50(3) 1 d PGU C 2
H14D H 0.5086 0.8498 0.3137 0.084 Uiso 0.50(3) 1 calc PR C 2
C13D C 0.4324(10) 0.8581(8) 0.3852(10) 0.058(5) Uani 0.50(3) 1 d PGU C 2
H13D H 0.4282 0.9203 0.3849 0.069 Uiso 0.50(3) 1 calc PR C 2
C11D C 0.3908(11) 0.8090(12) 0.4279(9) 0.075(6) Uani 0.50(3) 1 d PGU C 2
H11D H 0.3582 0.8376 0.4568 0.089 Uiso 0.50(3) 1 calc PR C 2
C12D C 0.3970(14) 0.7181(12) 0.4284(10) 0.090(7) Uani 0.50(3) 1 d PGU C 2
H12D H 0.3685 0.6845 0.4576 0.108 Uiso 0.50(3) 1 calc PR C 2
C15D C 0.4447(13) 0.6762(7) 0.3861(13) 0.103(8) Uani 0.50(3) 1 d PGU C 2
H15D H 0.4489 0.6140 0.3864 0.124 Uiso 0.50(3) 1 calc PR C 2

loop_
_atom_site_aniso_label
_atom_site_aniso_U_11
_atom_site_aniso_U_22
_atom_site_aniso_U_33
_atom_site_aniso_U_23
_atom_site_aniso_U_13
_atom_site_aniso_U_12
Ti1 0.0277(4) 0.0196(3) 0.0152(3) 0.0017(2) -0.0009(3) -0.0019(3)
Ti2 0.0265(4) 0.0191(3) 0.0174(3) 0.0007(2) -0.0007(3) -0.0014(2)
Cl1 0.0309(5) 0.0309(5) 0.0261(5) -0.0014(4) 0.0030(4) -0.0060(4)
Cl2 0.0369(6) 0.0302(4) 0.0228(5) 0.0002(4) 0.0046(4) 0.0014(4)
Cl3 0.0335(6) 0.0311(5) 0.0261(5) 0.0005(4) 0.0061(4) 0.0017(4)
Cl4 0.0303(5) 0.0305(4) 0.0303(5) 0.0007(4) 0.0070(4) -0.0014(4)
N1 0.0271(17) 0.0231(14) 0.0151(15) 0.0035(12) -0.0019(13) -0.0025(12)
N2 0.0269(17) 0.0212(14) 0.0151(15) 0.0000(12) -0.0011(13) -0.0012(12)
N3 0.0284(17) 0.0206(14) 0.0170(15) 0.0002(12) 0.0009(13) -0.0013(12)
N4 0.0282(17) 0.0181(13) 0.0175(15) 0.0018(12) 0.0038(13) 0.0011(12)
N5 0.0300(18) 0.0233(14) 0.0164(15) 0.0018(12) -0.0004(13) -0.0004(13)
N6 0.0364(19) 0.0233(15) 0.0235(17) -0.0002(13) -0.0012(14) -0.0032(13)
N7 0.0319(19) 0.0263(15) 0.0291(18) -0.0036(13) -0.0026(14) 0.0008(13)
C1 0.026(2) 0.0253(17) 0.0146(18) 0.0012(14) 0.0054(15) 0.0045(15)
C2 0.026(2) 0.0225(17) 0.0159(18) 0.0008(14) 0.0016(15) 0.0043(14)
C3 0.032(2) 0.0346(19) 0.0157(18) 0.0011(15) -0.0029(16) -0.0003(16)
C4 0.039(2) 0.033(2) 0.029(2) 0.0005(17) 0.0022(18) -0.0050(17)
C5 0.045(3) 0.037(2) 0.027(2) -0.0096(17) -0.0096(19) -0.0016(18)
C6 0.050(3) 0.045(2) 0.0147(19) -0.0061(17) 0.0027(18) 0.0038(19)
C7 0.035(2) 0.0276(18) 0.0192(19) 0.0006(15) 0.0022(16) 0.0062(16)
C8 0.035(2) 0.0226(17) 0.0109(17) 0.0017(13) 0.0025(15) 0.0001(15)
C9 0.034(2) 0.033(2) 0.0188(19) 0.0040(15) 0.0023(17) 0.0032(16)
C10 0.052(3) 0.030(2) 0.018(2) 0.0035(15) 0.0011(18) 0.0112(18)
C11 0.060(3) 0.0226(18) 0.021(2) -0.0001(15) 0.0057(19) -0.0013(18)
C12 0.042(2) 0.0303(19) 0.023(2) -0.0005(16) 0.0100(18) -0.0099(17)
C13 0.033(2) 0.0297(18) 0.0154(18) 0.0020(15) 0.0019(16) 0.0031(16)
C14 0.023(2) 0.0261(17) 0.0181(18) 0.0021(14) 0.0024(15) -0.0011(14)
C15 0.030(2) 0.0271(18) 0.0156(18) 0.0040(14) 0.0031(16) -0.0034(15)
C16 0.034(2) 0.0298(19) 0.0155(18) 0.0005(15) 0.0029(16) 0.0007(15)
C17 0.044(3) 0.036(2) 0.023(2) -0.0067(16) 0.0065(18) -0.0014(18)
C18 0.043(3) 0.047(2) 0.019(2) -0.0075(17) -0.0007(18) -0.0043(19)
C19 0.041(3) 0.046(2) 0.020(2) 0.0008(17) -0.0059(18) 0.0001(18)
C20 0.040(2) 0.0310(19) 0.020(2) 0.0038(15) -0.0009(18) -0.0018(16)
C21 0.032(2) 0.0229(17) 0.0202(19) 0.0046(15) -0.0037(16) 0.0006(15)
C22 0.038(2) 0.0254(18) 0.0203(19) 0.0031(15) 0.0002(17) -0.0033(16)
C23 0.050(3) 0.0280(19) 0.029(2) 0.0093(16) 0.0061(19) -0.0058(17)
C24 0.051(3) 0.0217(18) 0.036(2) -0.0004(17) 0.002(2) -0.0045(17)
C25 0.047(3) 0.030(2) 0.023(2) -0.0057(16) 0.0050(19) 0.0017(17)
C26 0.037(2) 0.0278(19) 0.0191(19) 0.0034(15) 0.0049(17) -0.0019(16)
C27 0.035(2) 0.0294(19) 0.0195(19) -0.0009(15) -0.0003(17) 0.0020(16)
C28 0.046(3) 0.0298(19) 0.0177(19) -0.0034(15) 0.0021(17) 0.0130(18)
C29 0.061(3) 0.0205(18) 0.024(2) -0.0005(15) 0.002(2) 0.0035(18)
C30 0.049(3) 0.0241(18) 0.034(2) 0.0018(16) 0.0024(19) -0.0080(17)
C31 0.036(2) 0.0262(18) 0.027(2) -0.0003(15) -0.0035(17) -0.0041(16)
C32 0.045(3) 0.031(2) 0.031(2) -0.0021(17) 0.0002(19) -0.0061(17)
C33 0.060(3) 0.049(2) 0.029(2) -0.0122(19) -0.003(2) -0.012(2)
C34 0.058(3) 0.063(3) 0.037(3) -0.004(2) -0.014(2) -0.015(2)
C35 0.035(3) 0.058(3) 0.048(3) 0.007(2) -0.014(2) -0.001(2)
C36 0.036(2) 0.038(2) 0.034(2) 0.0031(18) -0.0040(19) -0.0012(18)
C37 0.029(2) 0.031(2) 0.046(2) 0.0030(18) 0.0010(19) -0.0039(16)
C38 0.031(3) 0.032(2) 0.082(4) -0.001(2) 0.001(2) -0.0050(18)
C39 0.035(3) 0.032(2) 0.096(4) -0.025(3) -0.012(3) -0.0003(19)
C40 0.042(3) 0.049(3) 0.055(3) -0.026(2) -0.016(2) 0.009(2)
C41 0.043(3) 0.030(2) 0.036(2) -0.0074(17) -0.007(2) 0.0086(17)
N1S 0.043(6) 0.058(3) 0.099(4) 0.002(3) 0.023(4) 0.001(3)
C1S 0.032(7) 0.050(7) 0.065(3) 0.017(4) 0.001(5) -0.016(5)
C2S 0.038(6) 0.058(6) 0.042(4) 0.015(4) 0.010(3) -0.007(5)
C3S 0.058(4) 0.060(3) 0.054(5) 0.003(3) 0.014(3) 0.005(3)
C4S 0.057(4) 0.027(8) 0.041(4) -0.004(5) 0.011(3) 0.017(4)
C5S 0.052(6) 0.039(8) 0.059(3) -0.001(4) 0.016(3) 0.008(5)
N1D 0.058(4) 0.060(3) 0.054(5) 0.003(3) 0.014(3) 0.005(3)
C4D 0.057(4) 0.027(8) 0.041(4) -0.004(5) 0.011(3) 0.017(4)
C5D 0.052(6) 0.039(8) 0.059(3) -0.001(4) 0.016(3) 0.008(5)
C3D 0.043(6) 0.058(3) 0.099(4) 0.002(3) 0.023(4) 0.001(3)
C1D 0.032(7) 0.050(7) 0.065(3) 0.017(4) 0.001(5) -0.016(5)
C2D 0.038(6) 0.058(6) 0.042(4) 0.015(4) 0.010(3) -0.007(5)
N2S 0.089(4) 0.125(4) 0.089(4) -0.012(3) 0.007(3) 0.032(3)
C6S 0.068(4) 0.098(4) 0.088(4) 0.006(3) 0.012(3) 0.026(3)
C7S 0.091(4) 0.064(3) 0.121(5) 0.019(3) 0.043(4) 0.033(3)
C8S 0.099(4) 0.043(3) 0.119(5) -0.004(3) 0.052(4) -0.007(3)
C9S 0.073(4) 0.058(3) 0.070(4) 0.012(3) 0.023(3) 0.002(2)
C10S 0.061(3) 0.065(3) 0.052(3) 0.002(2) 0.012(3) 0.025(2)
N3S 0.062(9) 0.137(10) 0.074(9) 0.035(8) -0.015(7) -0.020(8)
C11S 0.056(12) 0.156(18) 0.068(13) 0.032(11) 0.012(9) -0.007(12)
C12S 0.070(15) 0.137(12) 0.071(12) 0.013(11) -0.011(9) 0.005(12)
C13S 0.063(16) 0.068(7) 0.068(15) 0.013(8) -0.023(10) -0.010(8)
C14S 0.066(10) 0.068(14) 0.058(9) 0.021(10) -0.011(6) -0.022(11)
C15S 0.072(10) 0.071(10) 0.065(9) 0.025(9) -0.009(6) -0.016(9)
N3D 0.097(11) 0.074(14) 0.121(17) -0.019(12) -0.037(10) 0.000(14)
C14D 0.061(12) 0.073(13) 0.075(11) -0.010(10) 0.007(7) -0.006(11)
C13D 0.034(8) 0.072(7) 0.068(14) 0.011(7) 0.006(8) 0.000(6)
C11D 0.059(11) 0.092(10) 0.073(13) 0.016(9) 0.002(8) -0.023(9)
C12D 0.117(17) 0.078(9) 0.069(12) 0.023(8) -0.054(10) -0.037(11)
C15D 0.13(2) 0.053(9) 0.12(2) -0.011(8) -0.058(13) -0.037(8)

loop_
_atom_type_symbol
_atom_type_description
_atom_type_scat_dispersion_real
_atom_type_scat_dispersion_imag
_atom_type_scat_source
C C 0.0033 0.0016 'International Tables Vol C Tables 4.2.6.8 and 6.1.1.4'
H H 0.0000 0.0000 'International Tables Vol C Tables 4.2.6.8 and 6.1.1.4'
N N 0.0061 0.0033 'International Tables Vol C Tables 4.2.6.8 and 6.1.1.4'
Cl Cl 0.1484 0.1585 'International Tables Vol C Tables 4.2.6.8 and 6.1.1.4'
Ti Ti 0.2776 0.4457 'International Tables Vol C Tables 4.2.6.8 and 6.1.1.4'

loop_
_geom_angle_atom_site_label_1
_geom_angle_atom_site_label_2
_geom_angle_atom_site_label_3
_geom_angle
N1 Ti1 N3 83.68(11)
N1 Ti1 N4 121.98(11)
N3 Ti1 N4 38.33(10)
N1 Ti1 N2 38.39(10)
N3 Ti1 N2 122.06(10)
N4 Ti1 N2 160.30(10)
N1 Ti1 N7 136.47(11)
N3 Ti1 N7 139.85(10)
N4 Ti1 N7 101.53(10)
N2 Ti1 N7 98.08(10)
N1 Ti1 Cl2 98.83(8)
N3 Ti1 Cl2 95.27(8)
N4 Ti1 Cl2 90.22(8)
N2 Ti1 Cl2 94.71(8)
N7 Ti1 Cl2 81.00(8)
N1 Ti1 Cl1 96.68(9)
N3 Ti1 Cl1 95.07(8)
N4 Ti1 Cl1 88.94(8)
N2 Ti1 Cl1 92.03(8)
N7 Ti1 Cl1 81.75(8)
Cl2 Ti1 Cl1 162.20(4)
N1 Ti1 Ti2 42.11(8)
N3 Ti1 Ti2 41.58(7)
N4 Ti1 Ti2 79.90(7)
N2 Ti1 Ti2 80.49(7)
N7 Ti1 Ti2 178.57(8)
Cl2 Ti1 Ti2 99.11(3)
Cl1 Ti1 Ti2 98.24(3)
N3 Ti2 N1 89.32(11)
N3 Ti2 N5 174.79(11)
N1 Ti2 N5 92.24(10)
N3 Ti2 N6 92.52(11)
N1 Ti2 N6 175.80(11)
N5 Ti2 N6 86.25(10)
N3 Ti2 Cl4 100.33(9)
N1 Ti2 Cl4 93.77(9)
N5 Ti2 Cl4 84.53(7)
N6 Ti2 Cl4 82.19(8)
N3 Ti2 Cl3 92.94(9)
N1 Ti2 Cl3 100.55(9)
N5 Ti2 Cl3 81.90(7)
N6 Ti2 Cl3 83.13(8)
Cl4 Ti2 Cl3 160.58(4)
N3 Ti2 Ti1 44.87(8)
N1 Ti2 Ti1 44.45(8)
N5 Ti2 Ti1 136.52(7)
N6 Ti2 Ti1 137.23(7)
Cl4 Ti2 Ti1 99.52(3)
Cl3 Ti2 Ti1 99.89(3)
N2 N1 Ti2 169.0(2)
N2 N1 Ti1 75.53(15)
Ti2 N1 Ti1 93.44(11)
C1 N2 N1 128.0(3)
C1 N2 Ti1 165.4(2)
N1 N2 Ti1 66.09(15)
N4 N3 Ti2 167.8(2)
N4 N3 Ti1 74.31(16)
Ti2 N3 Ti1 93.55(11)
C14 N4 N3 129.3(3)
C14 N4 Ti1 161.5(2)
N3 N4 Ti1 67.36(15)
C31 N5 C27 116.8(3)
C31 N5 Ti2 125.0(2)
C27 N5 Ti2 118.1(2)
C36 N6 C32 116.8(3)
C36 N6 Ti2 118.7(2)
C32 N6 Ti2 124.1(2)
C41 N7 C37 117.4(3)
C41 N7 Ti1 120.2(2)
C37 N7 Ti1 122.3(2)
N2 C1 C2 116.6(3)
N2 C1 C8 123.0(3)
C2 C1 C8 120.3(3)
C3 C2 C7 118.5(3)
C3 C2 C1 121.4(3)
C7 C2 C1 120.2(3)
C4 C3 C2 120.8(3)
C4 C3 H3 119.6
C2 C3 H3 119.6
C3 C4 C5 120.2(3)
C3 C4 H4 119.9
C5 C4 H4 119.9
C4 C5 C6 119.8(3)
C4 C5 H5 120.1
C6 C5 H5 120.1
C7 C6 C5 120.2(3)
C7 C6 H6 119.9
C5 C6 H6 119.9
C6 C7 C2 120.3(3)
C6 C7 H7 119.8
C2 C7 H7 119.8
C9 C8 C13 120.0(3)
C9 C8 C1 119.3(3)
C13 C8 C1 120.7(3)
C10 C9 C8 119.5(3)
C10 C9 H9 120.3
C8 C9 H9 120.3
C11 C10 C9 120.7(3)
C11 C10 H10 119.7
C9 C10 H10 119.7
C10 C11 C12 120.1(3)
C10 C11 H11 119.9
C12 C11 H11 119.9
C11 C12 C13 120.5(4)
C11 C12 H12 119.8
C13 C12 H12 119.8
C12 C13 C8 119.1(3)
C12 C13 H13 120.4
C8 C13 H13 120.4
N4 C14 C15 123.4(3)
N4 C14 C21 114.8(3)
C15 C14 C21 121.8(3)
C20 C15 C16 119.8(3)
C20 C15 C14 119.1(3)
C16 C15 C14 121.1(3)
C17 C16 C15 119.0(3)
C17 C16 H16 120.5
C15 C16 H16 120.5
C18 C17 C16 121.0(3)
C18 C17 H17 119.5
C16 C17 H17 119.5
C19 C18 C17 119.5(3)
C19 C18 H18 120.2
C17 C18 H18 120.2
C18 C19 C20 120.4(4)
C18 C19 H19 119.8
C20 C19 H19 119.8
C19 C20 C15 120.2(3)
C19 C20 H20 119.9
C15 C20 H20 119.9
C22 C21 C26 119.4(3)
C22 C21 C14 121.2(3)
C26 C21 C14 119.3(3)
C21 C22 C23 120.1(3)
C21 C22 H22 119.9
C23 C22 H22 119.9
C24 C23 C22 119.9(3)
C24 C23 H23 120.0
C22 C23 H23 120.0
C25 C24 C23 120.5(3)
C25 C24 H24 119.8
C23 C24 H24 119.8
C24 C25 C26 119.7(3)
C24 C25 H25 120.1
C26 C25 H25 120.1
C25 C26 C21 120.2(3)
C25 C26 H26 119.9
C21 C26 H26 119.9
N5 C27 C28 124.1(3)
N5 C27 H27 118.0
C28 C27 H27 118.0
C27 C28 C29 118.0(4)
C27 C28 H28 121.0
C29 C28 H28 121.0
C30 C29 C28 119.4(3)
C30 C29 H29 120.3
C28 C29 H29 120.3
C29 C30 C31 118.8(3)
C29 C30 H30 120.6
C31 C30 H30 120.6
N5 C31 C30 122.8(4)
N5 C31 H31 118.6
C30 C31 H31 118.6
N6 C32 C33 122.8(4)
N6 C32 H32 118.6
C33 C32 H32 118.6
C34 C33 C32 119.4(4)
C34 C33 H33A 120.3
C32 C33 H33A 120.3
C35 C34 C33 118.4(4)
C35 C34 H34 120.8
C33 C34 H34 120.8
C34 C35 C36 119.3(4)
C34 C35 H35 120.4
C36 C35 H35 120.4
N6 C36 C35 123.3(4)
N6 C36 H36 118.3
C35 C36 H36 118.3
N7 C37 C38 122.2(4)
N7 C37 H37A 118.9
C38 C37 H37A 118.9
C39 C38 C37 120.0(4)
C39 C38 H38 120.0
C37 C38 H38 120.0
C38 C39 C40 119.0(4)
C38 C39 H39 120.5
C40 C39 H39 120.5
C39 C40 C41 118.8(4)
C39 C40 H40 120.6
C41 C40 H40 120.6
N7 C41 C40 122.5(4)
N7 C41 H41 118.7
C40 C41 H41 118.7
C1S N1S C5S 120.0
N1S C1S C2S 120.0
N1S C1S H1S 120.0
C2S C1S H1S 120.0
C1S C2S C3S 120.0
C1S C2S H2S 120.0
C3S C2S H2S 120.0
C4S C3S C2S 120.0
C4S C3S H3S 120.0
C2S C3S H3S 120.0
C5S C4S C3S 120.0
C5S C4S H4S 120.0
C3S C4S H4S 120.0
C4S C5S N1S 120.0
C4S C5S H5S 120.0
N1S C5S H5S 120.0
C4D N1D C2D 120.0
N1D C4D C5D 120.0
N1D C4D H4D 120.0
C5D C4D H4D 120.0
C4D C5D C3D 120.0
C4D C5D H5D 120.0
C3D C5D H5D 120.0
C1D C3D C5D 120.0
C1D C3D H3D 120.0
C5D C3D H3D 120.0
C2D C1D C3D 120.0
C2D C1D H1D 120.0
C3D C1D H1D 120.0
C1D C2D N1D 120.0
C1D C2D H2D 120.0
N1D C2D H2D 120.0
C10S N2S C6S 119.1(5)
C7S C6S N2S 118.1(6)
C7S C6S H6S 121.0
N2S C6S H6S 121.0
C8S C7S C6S 122.0(5)
C8S C7S H7S 119.0
C6S C7S H7S 119.0
C7S C8S C9S 120.2(5)
C7S C8S H8S 119.9
C9S C8S H8S 119.9
C10S C9S C8S 118.6(5)
C10S C9S H9S 120.7
C8S C9S H9S 120.7
C9S C10S N2S 121.8(5)
C9S C10S H10S 119.1
N2S C10S H10S 119.1
C15S N3S C11S 119.8(14)
C12S C11S N3S 120.6(15)
C12S C11S H11S 119.7
N3S C11S H11S 119.7
C13S C12S C11S 118.5(16)
C13S C12S H12S 120.8
C11S C12S H12S 120.8
C14S C13S C12S 123.7(15)
C14S C13S H13S 118.1
C12S C13S H13S 118.1
C13S C14S C15S 122.7(15)
C13S C14S H14S 118.7
C15S C14S H14S 118.7
N3S C15S C14S 114.6(16)
N3S C15S H15S 122.7
C14S C15S H15S 122.7
C14D N3D C15D 120.0
C13D C14D N3D 120.0
C13D C14D H14D 120.0
N3D C14D H14D 120.0
C14D C13D C11D 120.0
C14D C13D H13D 120.0
C11D C13D H13D 120.0
C12D C11D C13D 120.0
C12D C11D H11D 120.0
C13D C11D H11D 120.0
C11D C12D C15D 120.0
C11D C12D H12D 120.0
C15D C12D H12D 120.0
C12D C15D N3D 120.0
C12D C15D H15D 120.0
N3D C15D H15D 120.0

loop_
_geom_bond_atom_site_label_1
_geom_bond_atom_site_label_2
_geom_bond_distance
Ti1 N1 1.972(2)
Ti1 N3 1.987(3)
Ti1 N4 2.072(3)
Ti1 N2 2.088(3)
Ti1 N7 2.279(3)
Ti1 Cl2 2.3403(10)
Ti1 Cl1 2.3651(11)
Ti1 Ti2 2.8104(8)
Ti2 N3 1.869(2)
Ti2 N1 1.888(3)
Ti2 N5 2.273(3)
Ti2 N6 2.296(3)
Ti2 Cl4 2.3751(11)
Ti2 Cl3 2.3752(10)
N1 N2 1.339(3)
N2 C1 1.305(4)
N3 N4 1.335(3)
N4 C14 1.306(4)
N5 C31 1.340(4)
N5 C27 1.341(4)
N6 C36 1.340(4)
N6 C32 1.343(4)
N7 C41 1.342(5)
N7 C37 1.348(4)
C1 C2 1.475(5)
C1 C8 1.484(4)
C2 C3 1.390(4)
C2 C7 1.403(4)
C3 C4 1.378(5)
C3 H3 0.9500
C4 C5 1.380(5)
C4 H4 0.9500
C5 C6 1.385(5)
C5 H5 0.9500
C6 C7 1.378(5)
C6 H6 0.9500
C7 H7 0.9500
C8 C9 1.393(5)
C8 C13 1.399(5)
C9 C10 1.384(5)
C9 H9 0.9500
C10 C11 1.371(5)
C10 H10 0.9500
C11 C12 1.382(5)
C11 H11 0.9500
C12 C13 1.388(4)
C12 H12 0.9500
C13 H13 0.9500
C14 C15 1.470(5)
C14 C21 1.479(4)
C15 C20 1.387(5)
C15 C16 1.395(4)
C16 C17 1.386(5)
C16 H16 0.9500
C17 C18 1.380(5)
C17 H17 0.9500
C18 C19 1.376(5)
C18 H18 0.9500
C19 C20 1.380(5)
C19 H19 0.9500
C20 H20 0.9500
C21 C22 1.384(4)
C21 C26 1.393(5)
C22 C23 1.391(5)
C22 H22 0.9500
C23 C24 1.381(5)
C23 H23 0.9500
C24 C25 1.377(5)
C24 H24 0.9500
C25 C26 1.392(4)
C25 H25 0.9500
C26 H26 0.9500
C27 C28 1.375(4)
C27 H27 0.9500
C28 C29 1.381(5)
C28 H28 0.9500
C29 C30 1.368(5)
C29 H29 0.9500
C30 C31 1.389(5)
C30 H30 0.9500
C31 H31 0.9500
C32 C33 1.382(5)
C32 H32 0.9500
C33 C34 1.374(6)
C33 H33A 0.9500
C34 C35 1.366(6)
C34 H34 0.9500
C35 C36 1.380(5)
C35 H35 0.9500
C36 H36 0.9500
C37 C38 1.379(5)
C37 H37A 0.9500
C38 C39 1.354(6)
C38 H38 0.9500
C39 C40 1.376(6)
C39 H39 0.9500
C40 C41 1.389(5)
C40 H40 0.9500
C41 H41 0.9500
N1S C1S 1.3900
N1S C5S 1.3900
C1S C2S 1.3900
C1S H1S 0.9500
C2S C3S 1.3900
C2S H2S 0.9500
C3S C4S 1.3900
C3S H3S 0.9500
C4S C5S 1.3900
C4S H4S 0.9500
C5S H5S 0.9500
N1D C4D 1.3900
N1D C2D 1.3900
C4D C5D 1.3900
C4D H4D 0.9500
C5D C3D 1.3900
C5D H5D 0.9500
C3D C1D 1.3900
C3D H3D 0.9500
C1D C2D 1.3900
C1D H1D 0.9500
C2D H2D 0.9500
N2S C10S 1.381(7)
N2S C6S 1.402(7)
C6S C7S 1.366(8)
C6S H6S 0.9500
C7S C8S 1.364(8)
C7S H7S 0.9500
C8S C9S 1.378(7)
C8S H8S 0.9500
C9S C10S 1.362(6)
C9S H9S 0.9500
C10S H10S 0.9500
N3S C15S 1.419(17)
N3S C11S 1.43(2)
C11S C12S 1.37(2)
C11S H11S 0.9500
C12S C13S 1.34(2)
C12S H12S 0.9500
C13S C14S 1.31(2)
C13S H13S 0.9500
C14S C15S 1.431(19)
C14S H14S 0.9500
C15S H15S 0.9500
N3D C14D 1.3900
N3D C15D 1.3900
C14D C13D 1.3900
C14D H14D 0.9500
C13D C11D 1.3900
C13D H13D 0.9500
C11D C12D 1.3900
C11D H11D 0.9500
C12D C15D 1.3900
C12D H12D 0.9500
C15D H15D 0.9500

loop_
_geom_torsion_atom_site_label_1
_geom_torsion_atom_site_label_2
_geom_torsion_atom_site_label_3
_geom_torsion_atom_site_label_4
_geom_torsion
N1 Ti1 Ti2 N3 -179.22(17)
N4 Ti1 Ti2 N3 -0.92(14)
N2 Ti1 Ti2 N3 -179.04(14)
N7 Ti1 Ti2 N3 -178(100)
Cl2 Ti1 Ti2 N3 87.67(12)
Cl1 Ti1 Ti2 N3 -88.35(12)
N3 Ti1 Ti2 N1 179.22(17)
N4 Ti1 Ti2 N1 178.30(14)
N2 Ti1 Ti2 N1 0.18(14)
N7 Ti1 Ti2 N1 1(3)
Cl2 Ti1 Ti2 N1 -93.11(12)
Cl1 Ti1 Ti2 N1 90.86(12)
N1 Ti1 Ti2 N5 -6.42(16)
N3 Ti1 Ti2 N5 172.80(16)
N4 Ti1 Ti2 N5 171.88(13)
N2 Ti1 Ti2 N5 -6.24(13)
N7 Ti1 Ti2 N5 -5(3)
Cl2 Ti1 Ti2 N5 -99.53(11)
Cl1 Ti1 Ti2 N5 84.45(11)
N1 Ti1 Ti2 N6 174.42(17)
N3 Ti1 Ti2 N6 -6.36(16)
N4 Ti1 Ti2 N6 -7.28(14)
N2 Ti1 Ti2 N6 174.60(14)
N7 Ti1 Ti2 N6 176(63)
Cl2 Ti1 Ti2 N6 81.31(12)
Cl1 Ti1 Ti2 N6 -94.72(12)
N1 Ti1 Ti2 Cl4 85.66(12)
N3 Ti1 Ti2 Cl4 -95.12(12)
N4 Ti1 Ti2 Cl4 -96.04(8)
N2 Ti1 Ti2 Cl4 85.84(8)
N7 Ti1 Ti2 Cl4 87(3)
Cl2 Ti1 Ti2 Cl4 -7.45(4)
Cl1 Ti1 Ti2 Cl4 176.53(4)
N1 Ti1 Ti2 Cl3 -95.03(12)
N3 Ti1 Ti2 Cl3 84.18(12)
N4 Ti1 Ti2 Cl3 83.26(8)
N2 Ti1 Ti2 Cl3 -94.86(8)
N7 Ti1 Ti2 Cl3 -94(3)
Cl2 Ti1 Ti2 Cl3 171.85(4)
Cl1 Ti1 Ti2 Cl3 -4.17(4)
N3 Ti2 N1 N2 -0.9(12)
N5 Ti2 N1 N2 174.2(12)
N6 Ti2 N1 N2 -117.0(15)
Cl4 Ti2 N1 N2 -101.2(12)
Cl3 Ti2 N1 N2 92.0(12)
Ti1 Ti2 N1 N2 -1.4(11)
N3 Ti2 N1 Ti1 0.55(12)
N5 Ti2 N1 Ti1 175.59(11)
N6 Ti2 N1 Ti1 -115.6(14)
Cl4 Ti2 N1 Ti1 -99.75(9)
Cl3 Ti2 N1 Ti1 93.41(9)
N3 Ti1 N1 N2 179.20(18)
N4 Ti1 N1 N2 177.74(16)
N7 Ti1 N1 N2 -0.2(2)
Cl2 Ti1 N1 N2 -86.43(16)
Cl1 Ti1 N1 N2 84.81(16)
Ti2 Ti1 N1 N2 179.7(2)
N3 Ti1 N1 Ti2 -0.52(11)
N4 Ti1 N1 Ti2 -1.98(16)
N2 Ti1 N1 Ti2 -179.7(2)
N7 Ti1 N1 Ti2 -179.95(11)
Cl2 Ti1 N1 Ti2 93.85(9)
Cl1 Ti1 N1 Ti2 -94.91(9)
Ti2 N1 N2 C1 176.8(10)
Ti1 N1 N2 C1 175.3(3)
Ti2 N1 N2 Ti1 1.5(12)
N1 Ti1 N2 C1 -165.3(10)
N3 Ti1 N2 C1 -166.2(9)
N4 Ti1 N2 C1 -171.0(8)
N7 Ti1 N2 C1 14.5(10)
Cl2 Ti1 N2 C1 -67.0(10)
Cl1 Ti1 N2 C1 96.5(9)
Ti2 Ti1 N2 C1 -165.5(10)
N3 Ti1 N2 N1 -0.9(2)
N4 Ti1 N2 N1 -5.7(4)
N7 Ti1 N2 N1 179.84(17)
Cl2 Ti1 N2 N1 98.28(16)
Cl1 Ti1 N2 N1 -98.21(16)
Ti2 Ti1 N2 N1 -0.19(15)
N1 Ti2 N3 N4 6.1(11)
N5 Ti2 N3 N4 -101.5(15)
N6 Ti2 N3 N4 -177.7(11)
Cl4 Ti2 N3 N4 99.8(11)
Cl3 Ti2 N3 N4 -94.4(11)
Ti1 Ti2 N3 N4 6.7(10)
N1 Ti2 N3 Ti1 -0.55(12)
N5 Ti2 N3 Ti1 -108.1(12)
N6 Ti2 N3 Ti1 175.68(11)
Cl4 Ti2 N3 Ti1 93.16(9)
Cl3 Ti2 N3 Ti1 -101.08(9)
N1 Ti1 N3 N4 -178.01(18)
N2 Ti1 N3 N4 -177.42(16)
N7 Ti1 N3 N4 1.4(3)
Cl2 Ti1 N3 N4 83.66(15)
Cl1 Ti1 N3 N4 -81.83(15)
Ti2 Ti1 N3 N4 -178.5(2)
N1 Ti1 N3 Ti2 0.53(12)
N4 Ti1 N3 Ti2 178.5(2)
N2 Ti1 N3 Ti2 1.12(16)
N7 Ti1 N3 Ti2 179.92(12)
Cl2 Ti1 N3 Ti2 -97.80(9)
Cl1 Ti1 N3 Ti2 96.71(9)
Ti2 N3 N4 C14 163.6(9)
Ti1 N3 N4 C14 170.5(3)
Ti2 N3 N4 Ti1 -6.9(10)
N1 Ti1 N4 C14 -153.8(7)
N3 Ti1 N4 C14 -156.2(8)
N2 Ti1 N4 C14 -149.7(6)
N7 Ti1 N4 C14 24.7(7)
Cl2 Ti1 N4 C14 105.6(7)
Cl1 Ti1 N4 C14 -56.6(7)
Ti2 Ti1 N4 C14 -155.2(7)
N1 Ti1 N4 N3 2.3(2)
N2 Ti1 N4 N3 6.5(4)
N7 Ti1 N4 N3 -179.09(17)
Cl2 Ti1 N4 N3 -98.23(16)
Cl1 Ti1 N4 N3 99.55(16)
Ti2 Ti1 N4 N3 0.98(15)
N3 Ti2 N5 C31 -121.7(12)
N1 Ti2 N5 C31 130.8(3)
N6 Ti2 N5 C31 -45.3(3)
Cl4 Ti2 N5 C31 37.2(3)
Cl3 Ti2 N5 C31 -128.8(3)
Ti1 Ti2 N5 C31 135.3(2)
N3 Ti2 N5 C27 62.2(13)
N1 Ti2 N5 C27 -45.2(2)
N6 Ti2 N5 C27 138.7(2)
Cl4 Ti2 N5 C27 -138.8(2)
Cl3 Ti2 N5 C27 55.1(2)
Ti1 Ti2 N5 C27 -40.7(3)
N3 Ti2 N6 C36 -48.1(3)
N1 Ti2 N6 C36 68.0(15)
N5 Ti2 N6 C36 137.0(3)
Cl4 Ti2 N6 C36 52.0(2)
Cl3 Ti2 N6 C36 -140.7(3)
Ti1 Ti2 N6 C36 -43.6(3)
N3 Ti2 N6 C32 124.6(3)
N1 Ti2 N6 C32 -119.4(14)
N5 Ti2 N6 C32 -50.3(3)
Cl4 Ti2 N6 C32 -135.3(3)
Cl3 Ti2 N6 C32 31.9(3)
Ti1 Ti2 N6 C32 129.1(2)
N1 Ti1 N7 C41 -40.5(3)
N3 Ti1 N7 C41 140.4(3)
N4 Ti1 N7 C41 141.3(3)
N2 Ti1 N7 C41 -40.6(3)
Cl2 Ti1 N7 C41 52.9(3)
Cl1 Ti1 N7 C41 -131.5(3)
Ti2 Ti1 N7 C41 -42(3)
N1 Ti1 N7 C37 142.7(3)
N3 Ti1 N7 C37 -36.5(4)
N4 Ti1 N7 C37 -35.6(3)
N2 Ti1 N7 C37 142.5(3)
Cl2 Ti1 N7 C37 -124.0(3)
Cl1 Ti1 N7 C37 51.6(3)
Ti2 Ti1 N7 C37 141(3)
N1 N2 C1 C2 174.2(3)
Ti1 N2 C1 C2 -22.9(11)
N1 N2 C1 C8 -4.9(5)
Ti1 N2 C1 C8 158.0(8)
N2 C1 C2 C3 -38.5(4)
C8 C1 C2 C3 140.6(3)
N2 C1 C2 C7 140.6(3)
C8 C1 C2 C7 -40.3(4)
C7 C2 C3 C4 -1.9(5)
C1 C2 C3 C4 177.2(3)
C2 C3 C4 C5 0.2(5)
C3 C4 C5 C6 0.9(6)
C4 C5 C6 C7 -0.4(6)
C5 C6 C7 C2 -1.3(5)
C3 C2 C7 C6 2.5(5)
C1 C2 C7 C6 -176.6(3)
N2 C1 C8 C9 137.4(3)
C2 C1 C8 C9 -41.6(4)
N2 C1 C8 C13 -42.8(5)
C2 C1 C8 C13 138.2(3)
C13 C8 C9 C10 2.4(5)
C1 C8 C9 C10 -177.8(3)
C8 C9 C10 C11 -2.0(5)
C9 C10 C11 C12 -0.3(5)
C10 C11 C12 C13 2.2(5)
C11 C12 C13 C8 -1.9(5)
C9 C8 C13 C12 -0.4(5)
C1 C8 C13 C12 179.7(3)
N3 N4 C14 C15 -5.2(5)
Ti1 N4 C14 C15 146.0(6)
N3 N4 C14 C21 173.7(3)
Ti1 N4 C14 C21 -35.1(9)
N4 C14 C15 C20 143.2(3)
C21 C14 C15 C20 -35.5(5)
N4 C14 C15 C16 -36.4(5)
C21 C14 C15 C16 144.9(3)
C20 C15 C16 C17 0.5(5)
C14 C15 C16 C17 -179.9(3)
C15 C16 C17 C18 -2.2(5)
C16 C17 C18 C19 1.5(6)
C17 C18 C19 C20 0.9(6)
C18 C19 C20 C15 -2.6(6)
C16 C15 C20 C19 1.9(5)
C14 C15 C20 C19 -177.8(3)
N4 C14 C21 C22 134.0(3)
C15 C14 C21 C22 -47.1(5)
N4 C14 C21 C26 -45.5(5)
C15 C14 C21 C26 133.3(4)
C26 C21 C22 C23 2.9(5)
C14 C21 C22 C23 -176.6(3)
C21 C22 C23 C24 -2.5(6)
C22 C23 C24 C25 0.4(6)
C23 C24 C25 C26 1.3(6)
C24 C25 C26 C21 -0.9(6)
C22 C21 C26 C25 -1.2(5)
C14 C21 C26 C25 178.3(3)
C31 N5 C27 C28 -0.8(5)
Ti2 N5 C27 C28 175.6(3)
N5 C27 C28 C29 0.5(5)
C27 C28 C29 C30 0.9(5)
C28 C29 C30 C31 -1.7(5)
C27 N5 C31 C30 -0.1(5)
Ti2 N5 C31 C30 -176.2(3)
C29 C30 C31 N5 1.4(5)
C36 N6 C32 C33 -0.1(5)
Ti2 N6 C32 C33 -172.9(3)
N6 C32 C33 C34 0.8(6)
C32 C33 C34 C35 -0.6(6)
C33 C34 C35 C36 -0.2(6)
C32 N6 C36 C35 -0.7(5)
Ti2 N6 C36 C35 172.5(3)
C34 C35 C36 N6 0.9(6)
C41 N7 C37 C38 -0.9(5)
Ti1 N7 C37 C38 176.0(3)
N7 C37 C38 C39 1.0(6)
C37 C38 C39 C40 0.2(6)
C38 C39 C40 C41 -1.4(6)
C37 N7 C41 C40 -0.4(5)
Ti1 N7 C41 C40 -177.4(3)
C39 C40 C41 N7 1.6(6)
C5S N1S C1S C2S 0.0
N1S C1S C2S C3S 0.0
C1S C2S C3S C4S 0.0
C2S C3S C4S C5S 0.0
C3S C4S C5S N1S 0.0
C1S N1S C5S C4S 0.0
C2D N1D C4D C5D 0.0
N1D C4D C5D C3D 0.0
C4D C5D C3D C1D 0.0
C5D C3D C1D C2D 0.0
C3D C1D C2D N1D 0.0
C4D N1D C2D C1D 0.0
C10S N2S C6S C7S -0.6(8)
N2S C6S C7S C8S 3.0(9)
C6S C7S C8S C9S -3.7(9)
C7S C8S C9S C10S 1.9(8)
C8S C9S C10S N2S 0.5(7)
C6S N2S C10S C9S -1.2(8)
C15S N3S C11S C12S 3(3)
N3S C11S C12S C13S 0(3)
C11S C12S C13S C14S -3(3)
C12S C13S C14S C15S 3(4)
C11S N3S C15S C14S -3(3)
C13S C14S C15S N3S 0(4)
C15D N3D C14D C13D 0.0
N3D C14D C13D C11D 0.0
C14D C13D C11D C12D 0.0
C13D C11D C12D C15D 0.0
C11D C12D C15D N3D 0.0
C14D N3D C15D C12D 0.0
